data_7041376
loop_
_publ_author_name
'Nachtigall, Olaf'
'Hagenbach, Adelheid'
'Wiecko, Jelena'
'Lentz, Dieter'
'Abram, Ulrich'
'Spandl, Johann'

_publ_section_title
;
 Functional polyoxometalates from solvothermal reactions of VOSO4 with
 tripodal alkoxides - a study on the reactivity of different
 &quot;tris&quot; derivatives.
;
_journal_issue 2
_journal_name_full 'Dalton transactions (Cambridge, England : 2003)'
_journal_page_first 509
_journal_page_last 516
_journal_paper_doi 10.1039/c6dt03638d
_journal_volume 46
_journal_year 2017
_chemical_formula_moiety 'C10 H26 N2 O20 S2 V4, 4 (C O H4)'
_chemical_formula_sum 'C14 H42 N2 O24 S2 V4'
_chemical_formula_weight 890.37
_space_group_crystal_system monoclinic
_space_group_IT_number 14
_space_group_name_Hall '-P 2yn'
_space_group_name_H-M_alt 'P 1 21/n 1'
_symmetry_space_group_name_Hall '-P 2yn'
_symmetry_space_group_name_H-M 'P 1 21/n 1'
_atom_sites_solution_hydrogens geom
_atom_sites_solution_primary direct
_atom_sites_solution_secondary difmap
_audit_creation_method SHELXL-2014/7
_audit_update_record
;
2016-11-07 deposited with the CCDC.
2016-12-08 downloaded from the CCDC.
;
_cell_angle_alpha 90
_cell_angle_beta 97.2180(10)
_cell_angle_gamma 90
_cell_formula_units_Z 2
_cell_length_a 10.9167(5)
_cell_length_b 8.5362(4)
_cell_length_c 17.1702(8)
_cell_measurement_reflns_used 9922
_cell_measurement_temperature 100(2)
_cell_measurement_theta_max 27.10
_cell_measurement_theta_min 2.35
_cell_volume 1587.36(13)
_computing_cell_refinement 'Bruker SAINT'
_computing_data_collection 'Bruker APEX2'
_computing_data_reduction 'Bruker SAINT'
_computing_molecular_graphics WINGX
_computing_publication_material DIAMOND
_computing_structure_refinement 'SHELXL-2014/7 (Sheldrick, 2014)'
_computing_structure_solution 'SHELXS-97 (Sheldrick 2008)'
_diffrn_ambient_temperature 100(2)
_diffrn_measured_fraction_theta_full 0.999
_diffrn_measured_fraction_theta_max 0.997
_diffrn_measurement_device_type 'Bruker APEX-II CCD'
_diffrn_measurement_method '\f and \w scans'
_diffrn_radiation_type MoK\a
_diffrn_radiation_wavelength 0.71073
_diffrn_reflns_av_R_equivalents 0.0240
_diffrn_reflns_av_unetI/netI 0.0202
_diffrn_reflns_Laue_measured_fraction_full 0.999
_diffrn_reflns_Laue_measured_fraction_max 0.997
_diffrn_reflns_limit_h_max 13
_diffrn_reflns_limit_h_min -13
_diffrn_reflns_limit_k_max 10
_diffrn_reflns_limit_k_min -8
_diffrn_reflns_limit_l_max 21
_diffrn_reflns_limit_l_min -21
_diffrn_reflns_number 18803
_diffrn_reflns_point_group_measured_fraction_full 0.999
_diffrn_reflns_point_group_measured_fraction_max 0.997
_diffrn_reflns_theta_full 25.242
_diffrn_reflns_theta_max 27.120
_diffrn_reflns_theta_min 2.391
_diffrn_source 'fine-focus sealed tube'
_exptl_absorpt_coefficient_mu 1.370
_exptl_absorpt_correction_T_max 0.7454
_exptl_absorpt_correction_T_min 0.6916
_exptl_absorpt_correction_type multi-scan
_exptl_crystal_colour blue
_exptl_crystal_density_diffrn 1.863
_exptl_crystal_description hexagon
_exptl_crystal_F_000 912
_exptl_crystal_size_max 0.13
_exptl_crystal_size_mid 0.07
_exptl_crystal_size_min 0.05
_refine_diff_density_max 1.384
_refine_diff_density_min -1.733
_refine_diff_density_rms 0.102
_refine_ls_extinction_method none
_refine_ls_goodness_of_fit_ref 1.074
_refine_ls_hydrogen_treatment constr
_refine_ls_matrix_type full
_refine_ls_number_parameters 218
_refine_ls_number_reflns 3483
_refine_ls_number_restraints 1
_refine_ls_restrained_S_all 2.989
_refine_ls_R_factor_all 0.0457
_refine_ls_R_factor_gt 0.0377
_refine_ls_shift/su_max 0.000
_refine_ls_shift/su_mean 0.000
_refine_ls_structure_factor_coef Fsqd
_refine_ls_weighting_details 'w=1/[\s^2^(Fo^2^)+(0.0379P)^2^+5.1857P] where P=(Fo^2^+2Fc^2^)/3'
_refine_ls_weighting_scheme calc
_refine_ls_wR_factor_gt 0.0931
_refine_ls_wR_factor_ref 0.0978
_reflns_Friedel_coverage 0.000
_reflns_number_gt 3033
_reflns_number_total 3483
_reflns_threshold_expression 'I > 2\s(I)'
_cod_data_source_file c6dt03638d2.cif
_cod_data_source_block shelx
_cod_depositor_comments
;
The following automatic conversions were performed:

'_exptl_absorpt_correction_type' value 'Multi-Scan' changed to
'multi-scan' according to
/usr/data/users/saulius/crontab/automatic-downloads/rss-feeds/RSC/lib/dictionaries/cif_core.dic
dictionary named 'cif_core.dic' version 2.4.2 from 2011-04-26.

Automatic conversion script
Id: cif_fix_values 4268 2015-11-12 08:31:59Z antanas 

 Adding full bibliography for 7041370--7041376.cif.
;
_cod_database_code 7041376
_shelx_shelxl_version_number 2014/7
_shelx_space_group_comment
;
The symmetry employed for this shelxl refinement is uniquely defined
by the following loop, which should always be used as a source of
symmetry information in preference to the above space-group names.
They are only intended as comments.
;

loop_
_space_group_symop_operation_xyz
'x, y, z'
'-x+1/2, y+1/2, -z+1/2'
'-x, -y, -z'
'x-1/2, -y-1/2, z-1/2'

loop_
_atom_site_label
_atom_site_type_symbol
_atom_site_fract_x
_atom_site_fract_y
_atom_site_fract_z
_atom_site_U_iso_or_equiv
_atom_site_adp_type
_atom_site_occupancy
_atom_site_site_symmetry_order
_atom_site_calc_flag
_atom_site_refinement_flags_posn
_atom_site_refinement_flags_adp
_atom_site_refinement_flags_occupancy
_atom_site_disorder_assembly
_atom_site_disorder_group
V1 V 0.09325(4) 0.84419(5) 0.02934(3) 0.00924(13) Uani 1 1 d . . . . .
V2 V 0.19139(4) 1.13422(5) -0.06521(3) 0.00978(13) Uani 1 1 d . . . . .
S1 S 0.02219(6) 0.74199(8) 0.19970(4) 0.01052(15) Uani 1 1 d . . . . .
O8 O 0.03467(17) 0.9595(2) -0.06941(10) 0.0107(4) Uani 1 1 d . . . . .
O6 O -0.06806(17) 0.7351(2) 0.01987(10) 0.0108(4) Uani 1 1 d . . . . .
O7 O 0.21453(17) 1.0208(2) 0.03780(10) 0.0102(4) Uani 1 1 d . . . . .
O5 O 0.17768(18) 0.7061(2) 0.00275(12) 0.0149(4) Uani 1 1 d . . . . .
O9 O 0.27489(18) 0.9588(2) -0.11995(11) 0.0142(4) Uani 1 1 d . . . . .
H9 H 0.2342 0.9133 -0.1652 0.017 Uiso 1 1 calc R U . . .
O10 O 0.30717(18) 1.2494(2) -0.05323(12) 0.0161(4) Uani 1 1 d . . . . .
O1 O 0.01870(19) 0.5714(2) 0.19623(12) 0.0173(4) Uani 1 1 d . . . . .
O2 O 0.06156(18) 0.8012(3) 0.27768(11) 0.0159(4) Uani 1 1 d . . . . .
O4 O 0.11046(17) 0.8038(2) 0.14616(11) 0.0123(4) Uani 1 1 d . . . . .
O3 O 0.10415(17) 1.1940(2) -0.17242(11) 0.0126(4) Uani 1 1 d . . . . .
N1 N 0.1738(2) 1.3135(3) 0.19361(13) 0.0135(5) Uani 1 1 d . . . . .
H1A H 0.1249 1.3963 0.1962 0.020 Uiso 1 1 calc R U . . .
H1B H 0.2512 1.3454 0.1930 0.020 Uiso 1 1 calc R U . . .
H1C H 0.1695 1.2524 0.2352 0.020 Uiso 1 1 calc R U . . .
C4 C 0.2396(2) 1.1120(3) 0.10765(15) 0.0117(5) Uani 1 1 d . . . . .
H4A H 0.3137 1.1734 0.1050 0.014 Uiso 1 1 calc R U . . .
H4B H 0.2549 1.0423 0.1524 0.014 Uiso 1 1 calc R U . . .
C3 C 0.1324(2) 1.2226(3) 0.11981(15) 0.0116(5) Uani 1 1 d . . . . .
C1 C -0.1077(3) 0.6583(3) -0.05284(16) 0.0124(5) Uani 1 1 d . . . . .
H1D H -0.1825 0.5995 -0.0483 0.015 Uiso 1 1 calc R U . . .
H1E H -0.0446 0.5851 -0.0646 0.015 Uiso 1 1 calc R U . . .
C2 C -0.0136(3) 0.8639(3) -0.13471(15) 0.0119(5) Uani 1 1 d . . . . .
H2A H 0.0483 0.7876 -0.1450 0.014 Uiso 1 1 calc R U . . .
H2B H -0.0311 0.9292 -0.1810 0.014 Uiso 1 1 calc R U . . .
C5 C 0.3964(3) 0.9049(4) -0.08887(18) 0.0216(7) Uani 1 1 d . . . . .
H5A H 0.4215 0.8227 -0.1216 0.032 Uiso 1 1 calc R U . . .
H5B H 0.4538 0.9903 -0.0878 0.032 Uiso 1 1 calc R U . . .
H5C H 0.3949 0.8660 -0.0366 0.032 Uiso 1 1 calc R U . . .
O21 O 0.3271(2) 0.6228(3) 0.17058(13) 0.0255(5) Uani 1 1 d . . . . .
H21 H 0.2657 0.6610 0.1451 0.038 Uiso 1 1 calc R U . . .
C21 C 0.4294(3) 0.6287(5) 0.1249(2) 0.0384(10) Uani 1 1 d . . . . .
H21A H 0.4504 0.5244 0.1105 0.058 Uiso 1 1 calc R U . . .
H21B H 0.4993 0.6761 0.1556 0.058 Uiso 1 1 calc R U . . .
H21C H 0.4066 0.6896 0.0784 0.058 Uiso 1 1 calc DR U . . .
O20A O 0.2295(3) 0.9199(4) -0.26972(19) 0.0176(6) Uani 0.6 1 d . . P A 1
H20A H 0.2680 0.8466 -0.2857 0.026 Uiso 0.6 1 calc R U P A 1
C20A C 0.2354(3) 1.0501(4) -0.3196(2) 0.0282(7) Uani 0.6 1 d . . P A 1
H20B H 0.1728 1.1244 -0.3104 0.042 Uiso 0.6 1 calc R U P A 1
H20C H 0.2222 1.0163 -0.3733 0.042 Uiso 0.6 1 calc R U P A 1
H20D H 0.3152 1.0984 -0.3090 0.042 Uiso 0.6 1 calc R U P A 1
O20B O 0.3189(5) 1.0647(6) -0.2558(3) 0.0176(6) Uani 0.4 1 d . . P B 2
H20E H 0.3845 1.0258 -0.2645 0.026 Uiso 0.4 1 calc R U P B 2
C20B C 0.2354(3) 1.0501(4) -0.3196(2) 0.0282(7) Uani 0.4 1 d . . P B 2
H20F H 0.2372 1.1419 -0.3518 0.042 Uiso 0.4 1 calc DR U P B 2
H20G H 0.1546 1.0386 -0.3038 0.042 Uiso 0.4 1 calc R U P B 2
H20H H 0.2545 0.9595 -0.3489 0.042 Uiso 0.4 1 calc R U P B 2

loop_
_atom_site_aniso_label
_atom_site_aniso_U_11
_atom_site_aniso_U_22
_atom_site_aniso_U_33
_atom_site_aniso_U_23
_atom_site_aniso_U_13
_atom_site_aniso_U_12
V1 0.0095(2) 0.0092(2) 0.0090(2) 0.00053(16) 0.00114(16) 0.00165(17)
V2 0.0096(2) 0.0108(2) 0.0090(2) 0.00055(17) 0.00122(16) 0.00070(17)
S1 0.0107(3) 0.0115(3) 0.0092(3) 0.0023(2) 0.0007(2) 0.0014(2)
O8 0.0129(9) 0.0109(9) 0.0075(8) -0.0031(7) -0.0019(7) 0.0048(7)
O6 0.0127(9) 0.0113(9) 0.0081(8) -0.0010(7) 0.0003(7) 0.0004(7)
O7 0.0107(9) 0.0098(9) 0.0099(9) -0.0025(7) 0.0008(7) 0.0006(7)
O5 0.0141(10) 0.0132(10) 0.0178(10) -0.0001(8) 0.0042(8) 0.0020(8)
O9 0.0128(9) 0.0170(10) 0.0126(9) -0.0022(8) 0.0006(7) 0.0039(8)
O10 0.0149(10) 0.0159(10) 0.0174(10) 0.0001(8) 0.0022(8) -0.0003(8)
O1 0.0172(10) 0.0113(10) 0.0240(11) 0.0030(8) 0.0054(8) 0.0031(8)
O2 0.0142(10) 0.0226(11) 0.0105(9) 0.0009(8) 0.0000(7) 0.0021(8)
O4 0.0116(9) 0.0161(10) 0.0093(9) 0.0031(8) 0.0018(7) 0.0018(8)
O3 0.0116(9) 0.0148(10) 0.0112(9) 0.0022(8) 0.0005(7) 0.0026(8)
N1 0.0141(11) 0.0137(12) 0.0125(11) -0.0020(9) 0.0005(9) 0.0019(9)
C4 0.0115(13) 0.0122(13) 0.0106(12) -0.0027(10) -0.0011(10) 0.0006(10)
C3 0.0112(12) 0.0123(13) 0.0108(12) -0.0041(10) -0.0001(10) -0.0008(10)
C1 0.0124(13) 0.0122(13) 0.0122(12) -0.0034(10) 0.0006(10) 0.0003(10)
C2 0.0137(13) 0.0132(13) 0.0087(12) -0.0025(10) 0.0004(10) 0.0004(10)
C5 0.0138(14) 0.0266(17) 0.0238(15) -0.0023(13) -0.0005(12) 0.0080(12)
O21 0.0234(12) 0.0288(13) 0.0234(12) 0.0029(10) -0.0002(9) 0.0060(10)
C21 0.0264(18) 0.054(3) 0.036(2) 0.0116(18) 0.0085(15) 0.0052(18)
O20A 0.0215(15) 0.0175(15) 0.0141(14) -0.0016(11) 0.0035(11) 0.0055(12)
C20A 0.0308(18) 0.0300(19) 0.0245(16) 0.0016(14) 0.0067(14) 0.0090(15)
O20B 0.0215(15) 0.0175(15) 0.0141(14) -0.0016(11) 0.0035(11) 0.0055(12)
C20B 0.0308(18) 0.0300(19) 0.0245(16) 0.0016(14) 0.0067(14) 0.0090(15)

loop_
_atom_type_symbol
_atom_type_description
_atom_type_scat_dispersion_real
_atom_type_scat_dispersion_imag
_atom_type_scat_source
C C 0.0033 0.0016 'International Tables Vol C Tables 4.2.6.8 and 6.1.1.4'
H H 0.0000 0.0000 'International Tables Vol C Tables 4.2.6.8 and 6.1.1.4'
N N 0.0061 0.0033 'International Tables Vol C Tables 4.2.6.8 and 6.1.1.4'
O O 0.0106 0.0060 'International Tables Vol C Tables 4.2.6.8 and 6.1.1.4'
S S 0.1246 0.1234 'International Tables Vol C Tables 4.2.6.8 and 6.1.1.4'
V V 0.3005 0.5294 'International Tables Vol C Tables 4.2.6.8 and 6.1.1.4'

loop_
_geom_angle_atom_site_label_1
_geom_angle_atom_site_label_2
_geom_angle_atom_site_label_3
_geom_angle
_geom_angle_site_symmetry_1
_geom_angle_site_symmetry_3
O5 V1 O6 99.70(9) . .
O5 V1 O8 104.84(9) . .
O6 V1 O8 88.59(8) . .
O5 V1 O7 100.18(9) . .
O6 V1 O7 159.09(8) . .
O8 V1 O7 80.11(8) . .
O5 V1 O4 99.95(9) . .
O6 V1 O4 88.41(8) . .
O8 V1 O4 155.18(8) . .
O7 V1 O4 94.49(8) . .
O5 V1 O8 178.20(9) . 3_575
O6 V1 O8 78.66(7) . 3_575
O8 V1 O8 75.94(8) . 3_575
O7 V1 O8 81.54(7) . 3_575
O4 V1 O8 79.31(7) . 3_575
O10 V2 O6 99.73(9) . 3_575
O10 V2 O7 100.02(9) . .
O6 V2 O7 86.65(8) 3_575 .
O10 V2 O3 103.67(9) . .
O6 V2 O3 87.15(8) 3_575 .
O7 V2 O3 156.21(8) . .
O10 V2 O9 96.84(9) . .
O6 V2 O9 163.34(8) 3_575 .
O7 V2 O9 92.17(8) . .
O3 V2 O9 87.29(8) . .
O10 V2 O8 173.80(9) . .
O6 V2 O8 80.51(7) 3_575 .
O7 V2 O8 73.80(7) . .
O3 V2 O8 82.53(7) . .
O9 V2 O8 83.20(7) . .
O2 S1 O1 113.00(13) . .
O2 S1 O3 108.43(12) . 3_575
O1 S1 O3 109.42(12) . 3_575
O2 S1 O4 107.68(12) . .
O1 S1 O4 109.89(12) . .
O3 S1 O4 108.31(11) 3_575 .
C2 O8 V1 115.52(16) . .
C2 O8 V2 127.05(16) . .
V1 O8 V2 97.92(8) . .
C2 O8 V1 117.63(15) . 3_575
V1 O8 V1 104.06(8) . 3_575
V2 O8 V1 89.74(7) . 3_575
C1 O6 V1 117.14(16) . .
C1 O6 V2 117.11(16) . 3_575
V1 O6 V2 110.13(9) . 3_575
C4 O7 V1 121.82(16) . .
C4 O7 V2 117.90(16) . .
V1 O7 V2 106.93(8) . .
C5 O9 V2 120.43(17) . .
S1 O4 V1 132.68(12) . .
S1 O3 V2 133.02(12) 3_575 .
O7 C4 C3 112.4(2) . .
N1 C3 C1 107.2(2) . 3_575
N1 C3 C4 106.1(2) . .
C1 C3 C4 111.7(2) 3_575 .
N1 C3 C2 106.0(2) . 3_575
C1 C3 C2 111.7(2) 3_575 3_575
C4 C3 C2 113.5(2) . 3_575
O6 C1 C3 110.9(2) . 3_575
O8 C2 C3 112.2(2) . 3_575

loop_
_geom_bond_atom_site_label_1
_geom_bond_atom_site_label_2
_geom_bond_distance
_geom_bond_site_symmetry_2
V1 O5 1.598(2) .
V1 O6 1.9804(19) .
V1 O8 1.9951(19) .
V1 O7 1.9998(19) .
V1 O4 2.0205(19) .
V1 O8 2.3393(19) 3_575
V2 O10 1.594(2) .
V2 O6 1.9814(19) 3_575
V2 O7 2.0041(19) .
V2 O3 2.0285(19) .
V2 O9 2.043(2) .
V2 O8 2.264(2) .
S1 O2 1.445(2) .
S1 O1 1.458(2) .
S1 O3 1.5027(19) 3_575
S1 O4 1.5084(19) .
O8 C2 1.433(3) .
O8 V1 2.3393(19) 3_575
O6 C1 1.428(3) .
O6 V2 1.9814(19) 3_575
O7 C4 1.427(3) .
O9 C5 1.441(3) .
O3 S1 1.5027(19) 3_575
N1 C3 1.506(3) .
C4 C3 1.538(4) .
C3 C1 1.533(4) 3_575
C3 C2 1.541(4) 3_575
C1 C3 1.533(4) 3_575
C2 C3 1.541(4) 3_575
O21 C21 1.444(4) .
O20A C20A 1.410(5) .
O20B C20B 1.340(6) .

loop_
_geom_hbond_atom_site_label_D
_geom_hbond_atom_site_label_H
_geom_hbond_atom_site_label_A
_geom_hbond_distance_DH
_geom_hbond_distance_HA
_geom_hbond_distance_DA
_geom_hbond_angle_DHA
_geom_hbond_site_symmetry_A
N1 H1A O1 0.89 1.89 2.780(3) 177.1 1_565
N1 H1B S1 0.89 3.02 3.636(2) 127.6 2
N1 H1B O2 0.89 2.08 2.871(3) 148.1 2
N1 H1B O21 0.89 2.55 3.178(4) 127.8 1_565
N1 H1C O21 0.89 1.96 2.845(3) 175.7 2
O21 H21 S1 0.82 3.01 3.575(2) 128.4 .
O21 H21 O5 0.82 2.54 3.207(3) 139.2 .
O21 H21 O4 0.82 2.09 2.812(3) 146.8 .
O20A H20A S1 0.82 2.92 3.580(3) 139.4 4_675
O20A H20A O3 0.82 2.10 2.908(4) 168.0 2_544
O20B H20E S1 0.82 2.85 3.576(5) 149.5 4_675
O20B H20E O1 0.82 1.88 2.690(5) 169.0 4_675
O9 H9 O20A 0.93 1.79 2.579(4) 140.9 .
O9 H9 O20B 0.93 2.30 2.602(5) 98.1 .
